data_4313463
loop_
_publ_author_name
'Ricardo Gonz\'alez'
'Ra\'ul Chiozzone'
'Carlos Kremer'
'Giovanni De Munno'
'Francesco Nicol\`o'
'Francesc Lloret'
'Miguel Julve'
'Juan Faus'

_publ_contact_author_address
;    Dip. di Chimica
     Universit\'a della Calabria
     Arcavacata, Cosenza
     Italy
;
_publ_contact_author_email demunno@unical.it
_publ_contact_author_fax 39(0984)492088
_publ_contact_author_name 'De Munno, Giovanni'
_publ_contact_author_phone 39(0984)492044
_publ_section_title
;
 Magnetic Studies on Hexaiodorhenate(IV) Salts of Univalent Cations. Spin
 Canting and Magnetic Ordering in K2[ReI6] with Tc= 24 K
;
_journal_name_full 'Inorganic Chemistry'
_journal_page_first 2512
_journal_page_last 2518
_journal_paper_doi 10.1021/ic020531j
_journal_volume 42
_journal_year 2003
_chemical_formula_sum 'H8 I6 N2 Re'
_chemical_formula_weight 983.68
_space_group_IT_number 128
_symmetry_cell_setting tetragonal
_symmetry_space_group_name_Hall '-P 4 2n'
_symmetry_space_group_name_H-M 'P 4/m n c'
_atom_sites_solution_hydrogens geom
_atom_sites_solution_primary direct
_atom_sites_solution_secondary difmap
_cell_angle_alpha 90.00
_cell_angle_beta 90.00
_cell_angle_gamma 90.00
_cell_formula_units_Z 2
_cell_length_a 7.8808(11)
_cell_length_b 7.8808(11)
_cell_length_c 11.474(2)
_cell_measurement_reflns_used 46
_cell_measurement_temperature 298(2)
_cell_measurement_theta_max 14.30
_cell_measurement_theta_min 7.88
_cell_volume 712.62(19)
_computing_molecular_graphics 'XPW (Siemens, 1996)'
_computing_publication_material 'PARST97 (Nardelli, 1995) and SHELXL-97'
_computing_structure_refinement 'SHELXL-97 (Sheldrick, 1997)'
_computing_structure_solution 'SHELXS-97 (Sheldrick, 1990)'
_diffrn_ambient_temperature 298(2)
_diffrn_measured_fraction_theta_full 0.000
_diffrn_measured_fraction_theta_max 0.997
_diffrn_measurement_device_type 'Bruker P4'
_diffrn_measurement_method '2\q/\w scans'
_diffrn_radiation_monochromator graphite
_diffrn_radiation_source 'fine-focus sealed tube'
_diffrn_radiation_type MoK\a
_diffrn_radiation_wavelength 0.71073
_diffrn_reflns_av_R_equivalents 0.0829
_diffrn_reflns_av_sigmaI/netI 0.0580
_diffrn_reflns_limit_h_max 9
_diffrn_reflns_limit_h_min -9
_diffrn_reflns_limit_k_max 9
_diffrn_reflns_limit_k_min -9
_diffrn_reflns_limit_l_max 13
_diffrn_reflns_limit_l_min -13
_diffrn_reflns_number 1277
_diffrn_reflns_theta_full 0.50
_diffrn_reflns_theta_max 25.05
_diffrn_reflns_theta_min 3.14
_diffrn_standards_interval_count 97
_diffrn_standards_number 3
_exptl_absorpt_coefficient_mu 21.478
_exptl_absorpt_correction_T_max 0.0599
_exptl_absorpt_correction_T_min 0.0497
_exptl_crystal_colour dark-brown
_exptl_crystal_density_diffrn 4.584
_exptl_crystal_density_method 'not measured'
_exptl_crystal_description polyhedric
_exptl_crystal_F_000 830
_exptl_crystal_size_max 0.31
_exptl_crystal_size_mid 0.22
_exptl_crystal_size_min 0.26
_refine_diff_density_max 1.542
_refine_diff_density_min -3.709
_refine_diff_density_rms 0.469
_refine_ls_extinction_coef 0.0031(5)
_refine_ls_extinction_expression Fc^*^=kFc[1+0.001xFc^2^\l^3^/sin(2\q)]^-1/4^
_refine_ls_extinction_method SHELXL
_refine_ls_goodness_of_fit_ref 1.005
_refine_ls_hydrogen_treatment mixed
_refine_ls_matrix_type full
_refine_ls_number_parameters 28
_refine_ls_number_reflns 340
_refine_ls_number_restraints 10
_refine_ls_restrained_S_all 0.989
_refine_ls_R_factor_all 0.0456
_refine_ls_R_factor_gt 0.0436
_refine_ls_shift/su_max 0.065
_refine_ls_shift/su_mean 0.014
_refine_ls_structure_factor_coef Fsqd
_refine_ls_weighting_details 'calc w=1/[\s^2^(Fo^2^)+(0.0623P)^2^+9.4834P] where P=(Fo^2^+2Fc^2^)/3'
_refine_ls_weighting_scheme calc
_refine_ls_wR_factor_gt 0.1080
_refine_ls_wR_factor_ref 0.1091
_reflns_number_gt 307
_reflns_number_total 340
_reflns_threshold_expression >2sigma(I)
_cod_data_source_file ic020531j_1.cif
_cod_data_source_block compound6
_cod_depositor_comments
;
The following automatic conversions were performed:

'_symmetry_cell_setting' value 'Tetragonal' changed to 'tetragonal'
according to the built-in table from CIF Core dictionary named
'cif_core.dic' version 2.4.1 from 2010-06-29.

Automatic conversion script
Id: cif_fix_values 1646 2011-03-28 12:23:43Z adriana 
;
_cod_original_cell_volume 712.6(2)
_cod_database_code 4313463

loop_
_symmetry_equiv_pos_as_xyz
'x, y, z'
'-x, -y, z'
'-y, x, z'
'y, -x, z'
'-x+1/2, y+1/2, -z+1/2'
'x+1/2, -y+1/2, -z+1/2'
'y+1/2, x+1/2, -z+1/2'
'-y+1/2, -x+1/2, -z+1/2'
'-x, -y, -z'
'x, y, -z'
'y, -x, -z'
'-y, x, -z'
'x-1/2, -y-1/2, z-1/2'
'-x-1/2, y-1/2, z-1/2'
'-y-1/2, -x-1/2, z-1/2'
'y-1/2, x-1/2, z-1/2'

loop_
_atom_site_label
_atom_site_type_symbol
_atom_site_fract_x
_atom_site_fract_y
_atom_site_fract_z
_atom_site_U_iso_or_equiv
_atom_site_adp_type
_atom_site_occupancy
_atom_site_symmetry_multiplicity
_atom_site_calc_flag
_atom_site_refinement_flags
_atom_site_disorder_assembly
_atom_site_disorder_group
Re Re 0.0000 0.0000 0.5000 0.0197(5) Uani 1 8 d S . .
I1 I 0.0000 0.0000 0.26278(14) 0.0466(6) Uani 1 4 d S . .
I2 I 0.21243(16) -0.27141(16) 0.5000 0.0416(6) Uani 1 2 d S . .
N N 0.0000 -0.5000 0.7500 0.053(7) Uani 1 4 d SD . .
H1 H 0.069(3) -0.455(5) 0.6784(19) 0.050 Uiso 0.25 1 d PD . .
H2 H -0.1280(12) -0.469(5) 0.740(3) 0.050 Uiso 0.25 1 d PD . .
H3 H 0.046(5) -0.444(5) 0.8260(18) 0.050 Uiso 0.25 1 d PD . .
H4 H 0.013(5) -0.6317(7) 0.756(4) 0.050 Uiso 0.25 1 d PD . .

loop_
_atom_site_aniso_label
_atom_site_aniso_U_11
_atom_site_aniso_U_22
_atom_site_aniso_U_33
_atom_site_aniso_U_23
_atom_site_aniso_U_13
_atom_site_aniso_U_12
Re 0.0213(6) 0.0213(6) 0.0165(7) 0.000 0.000 0.000
I1 0.0619(9) 0.0619(9) 0.0161(8) 0.000 0.000 0.000
I2 0.0386(8) 0.0329(8) 0.0534(8) 0.000 0.000 0.0154(5)
N 0.055(10) 0.055(10) 0.050(14) 0.000 0.000 -0.021(13)

loop_
_atom_type_symbol
_atom_type_description
_atom_type_scat_dispersion_real
_atom_type_scat_dispersion_imag
_atom_type_scat_source
N N 0.0061 0.0033 'International Tables Vol C Tables 4.2.6.8 and 6.1.1.4'
H H 0.0000 0.0000 'International Tables Vol C Tables 4.2.6.8 and 6.1.1.4'
I I -0.4742 1.8119 'International Tables Vol C Tables 4.2.6.8 and 6.1.1.4'
Re Re -1.0185 7.2310 'International Tables Vol C Tables 4.2.6.8 and 6.1.1.4'

loop_
_geom_angle_atom_site_label_1
_geom_angle_atom_site_label_2
_geom_angle_atom_site_label_3
_geom_angle
_geom_angle_site_symmetry_1
_geom_angle_site_symmetry_3
_geom_angle_publ_flag
I2 Re I2 90.0 11_556 . ?
I2 Re I2 180.0 11_556 3 ?
I2 Re I2 90.0 . 3 ?
I2 Re I2 90.0 11_556 9_556 ?
I2 Re I2 180.0 . 9_556 ?
I2 Re I2 90.0 3 9_556 ?
I2 Re I1 90.0 11_556 . ?
I2 Re I1 90.0 . . ?
I2 Re I1 90.0 3 . ?
I2 Re I1 90.0 9_556 . ?
I2 Re I1 90.0 11_556 9_556 ?
I2 Re I1 90.0 . 9_556 ?
I2 Re I1 90.0 3 9_556 ?
I2 Re I1 90.0 9_556 9_556 ?
I1 Re I1 180.0 . 9_556 ?
H1 N H2 109.47(12) . . ?
H1 N H3 109.47(12) . . ?
H2 N H3 109.47(12) . . ?
H1 N H4 109.47(12) . . ?
H2 N H4 109.47(12) . . ?
H3 N H4 109.47(12) . . ?

loop_
_geom_bond_atom_site_label_1
_geom_bond_atom_site_label_2
_geom_bond_distance
_geom_bond_site_symmetry_2
_geom_bond_publ_flag
Re I2 2.7161(12) 11_556 ?
Re I2 2.7162(12) . ?
Re I2 2.7162(12) 3 ?
Re I2 2.7162(12) 9_556 ?
Re I1 2.7218(17) . ?
Re I1 2.7218(17) 9_556 ?
N H1 1.0448(9) . ?
N H2 1.0448(9) . ?
N H3 1.0448(9) . ?
N H4 1.0448(10) . ?

loop_
_geom_hbond_atom_site_label_D
_geom_hbond_atom_site_label_H
_geom_hbond_atom_site_label_A
_geom_hbond_distance_DH
_geom_hbond_distance_HA
_geom_hbond_distance_DA
_geom_hbond_angle_DHA
_geom_hbond_site_symmetry_A
N H1 I2 1.04 2.752(9) 3.7783(11) 167(3) .
N H2 I1 1.04 2.953(13) 3.9431(6) 158(3) 13_556
N H3 I2 1.04 2.749(8) 3.7783(11) 168(3) 7_546
N H4 I1 1.04 2.912(9) 3.9431(6) 169(3) 9_546
